data_4130823
loop_
_publ_author_name
'Lu, Deng-Fu'
'Zhu, Cheng-Liang'
'Sears, Jeffrey D.'
'Xu, Hao'

_publ_section_title
;
 Iron(II)-Catalyzed Intermolecular Aminofluorination of Unfunctionalized
 Olefins Using Fluoride Ion.
;
_journal_issue 35
_journal_name_full 'Journal of the American Chemical Society'
_journal_page_first 11360
_journal_page_last 11367
_journal_paper_doi 10.1021/jacs.6b07221
_journal_volume 138
_journal_year 2016
_chemical_formula_moiety 'C14 H18 F7 N O2'
_chemical_formula_sum 'C14 H18 F7 N O2'
_chemical_formula_weight 365.29
_space_group_crystal_system monoclinic
_space_group_IT_number 14
_space_group_name_Hall '-P 2ybc'
_space_group_name_H-M_alt 'P 1 21/c 1'
_atom_sites_solution_hydrogens mixed
_audit_creation_date 2015-10-01
_audit_creation_method
;
Olex2 1.2-dev
(compiled 2015.09.21 svn.r3230 for OlexSys, GUI svn.r5097)
;
_cell_angle_alpha 90
_cell_angle_beta 100.507(6)
_cell_angle_gamma 90
_cell_formula_units_Z 4
_cell_length_a 14.135(6)
_cell_length_b 12.502(6)
_cell_length_c 9.632(4)
_cell_measurement_reflns_used 9320
_cell_measurement_temperature 100(2)
_cell_measurement_theta_max 30.646
_cell_measurement_theta_min 2.191
_cell_volume 1673.6(13)
_computing_cell_refinement 'SAINT v8.34A (Bruker, 2013)'
_computing_data_collection 'APEX2 v2014.11 (Bruker, 2014)'
_computing_data_reduction 'SAINT v8.34A (Bruker, 2013)'
_computing_molecular_graphics 'Olex2 (Dolomanov et al., 2009)'
_computing_publication_material 'Olex2 (Dolomanov et al., 2009)'
_computing_structure_refinement 'SHELXL-2014/7 (Sheldrick, 2014)'
_computing_structure_solution 'SHELXT-2014/4 (Sheldrick, 2015)'
_diffrn_ambient_temperature 100(2)
_diffrn_detector_area_resol_mean 512
_diffrn_measured_fraction_theta_full 0.999
_diffrn_measured_fraction_theta_max 0.999
_diffrn_measurement_device_type 'Bruker APEX-II CCD'
_diffrn_measurement_method '\f and \w scans'
_diffrn_radiation_monochromator graphite
_diffrn_radiation_type MoK\a
_diffrn_radiation_wavelength 0.71073
_diffrn_reflns_av_R_equivalents 0.0547
_diffrn_reflns_av_unetI/netI 0.0479
_diffrn_reflns_Laue_measured_fraction_full 0.999
_diffrn_reflns_Laue_measured_fraction_max 0.999
_diffrn_reflns_limit_h_max 19
_diffrn_reflns_limit_h_min -19
_diffrn_reflns_limit_k_max 17
_diffrn_reflns_limit_k_min -15
_diffrn_reflns_limit_l_max 13
_diffrn_reflns_limit_l_min -13
_diffrn_reflns_number 20500
_diffrn_reflns_point_group_measured_fraction_full 0.999
_diffrn_reflns_point_group_measured_fraction_max 0.999
_diffrn_reflns_theta_full 26.000
_diffrn_reflns_theta_max 29.572
_diffrn_reflns_theta_min 2.191
_diffrn_source 'fine-focus sealed tube'
_diffrn_source_current 35
_diffrn_source_voltage 45
_diffrn_standards_number 0
_exptl_absorpt_coefficient_mu 0.148
_exptl_absorpt_correction_T_max 0.7461
_exptl_absorpt_correction_T_min 0.5161
_exptl_absorpt_correction_type multi-scan
_exptl_absorpt_process_details
;
SADABS-2014/5 (Bruker,2014/5) was used for absorption correction.
wR2(int) was 0.1750 before and 0.0583 after correction.
The Ratio of minimum to maximum transmission is 0.6917.
The \l/2 correction factor is 0.00150.
;
_exptl_crystal_colour colourless
_exptl_crystal_colour_primary colourless
_exptl_crystal_density_diffrn 1.450
_exptl_crystal_description needle
_exptl_crystal_F_000 752
_exptl_crystal_size_max 0.898
_exptl_crystal_size_mid 0.167
_exptl_crystal_size_min 0.122
_refine_diff_density_max 0.621
_refine_diff_density_min -0.309
_refine_diff_density_rms 0.076
_refine_ls_extinction_method none
_refine_ls_goodness_of_fit_ref 1.046
_refine_ls_hydrogen_treatment mixed
_refine_ls_matrix_type full
_refine_ls_number_parameters 260
_refine_ls_number_reflns 4679
_refine_ls_number_restraints 95
_refine_ls_restrained_S_all 1.043
_refine_ls_R_factor_all 0.0994
_refine_ls_R_factor_gt 0.0614
_refine_ls_shift/su_max 0.000
_refine_ls_shift/su_mean 0.000
_refine_ls_structure_factor_coef Fsqd
_refine_ls_weighting_details 'w=1/[\s^2^(Fo^2^)+(0.0780P)^2^+1.0555P] where P=(Fo^2^+2Fc^2^)/3'
_refine_ls_weighting_scheme calc
_refine_ls_wR_factor_gt 0.1476
_refine_ls_wR_factor_ref 0.1748
_reflns_Friedel_coverage 0.000
_reflns_number_gt 3019
_reflns_number_total 4679
_reflns_threshold_expression 'I > 2\s(I)'
_cod_data_source_file ja6b07221_si_005.cif
_cod_data_source_block af-beta-af2
_cod_original_cell_volume 1673.8(13)
_cod_database_code 4130823
_shelx_space_group_comment
;
The symmetry employed for this shelxl refinement is uniquely defined
by the following loop, which should always be used as a source of
symmetry information in preference to the above space-group names.
They are only intended as comments.
;
_shelx_estimated_absorpt_t_max 0.982
_shelx_estimated_absorpt_t_min 0.879
_olex2_refinement_description
;
1. Fixed Uiso
 At 1.2 times of:
  All C(H,H) groups
2. Restrained distances
 C6-H6B
 0.999 with sigma of 0.02
 C5-H5
 0.995 with sigma of 0.02
 C10-H10
 0.999 with sigma of 0.02
 N1-H1
 0.995 with sigma of 0.02
 C6-H6A \\sim C6-H6B
 with sigma of 0.005
 C14-H14A \\sim C14-H14C \\sim C14-H14B
 with sigma of 0.003
 H14C-H14A \\sim H14C-H14B \\sim H14B-H14A
 with sigma of 0.006
 C13-H13A \\sim C13-H13B \\sim C13-H13C
 with sigma of 0.003
 H13C-H13B \\sim H13C-H13A \\sim H13B-H13A
 with sigma of 0.006
3. Uiso/Uaniso restraints and constraints
Uiso(H6A) = Uiso(H6B)
Uiso(H14C) = Uiso(H14B) = Uiso(H14A)
Uiso(H13C) = Uiso(H13B) = Uiso(H13A)
4. Rigid body (RIGU) restrains
 C1, C2
 with sigma for 1-2 distances of 0.002 and sigma for 1-3 distances of 0.002
 C1, C6
 with sigma for 1-2 distances of 0.002 and sigma for 1-3 distances of 0.002
 C1, C7
 with sigma for 1-2 distances of 0.002 and sigma for 1-3 distances of 0.002
 C7, C14
 with sigma for 1-2 distances of 0.002 and sigma for 1-3 distances of 0.002
 C7, C13
 with sigma for 1-2 distances of 0.002 and sigma for 1-3 distances of 0.002
 C5, C4, C8, C3
 with sigma for 1-2 distances of 0.002 and sigma for 1-3 distances of 0.002
 C3, C2, C1
 with sigma for 1-2 distances of 0.002 and sigma for 1-3 distances of 0.002
 C8, N1, C9
 with sigma for 1-2 distances of 0.002 and sigma for 1-3 distances of 0.002
 C9, O2
 with sigma for 1-2 distances of 0.002 and sigma for 1-3 distances of 0.002
 C9, O1
 with sigma for 1-2 distances of 0.002 and sigma for 1-3 distances of 0.002
 O1, C10
 with sigma for 1-2 distances of 0.002 and sigma for 1-3 distances of 0.002
 C10, C11, C12
 with sigma for 1-2 distances of 0.002 and sigma for 1-3 distances of 0.002
 C12, F7
 with sigma for 1-2 distances of 0.002 and sigma for 1-3 distances of 0.002
 F4, C11
 with sigma for 1-2 distances of 0.002 and sigma for 1-3 distances of 0.002
 C11, F3
 with sigma for 1-2 distances of 0.002 and sigma for 1-3 distances of 0.002
 C11, F2
 with sigma for 1-2 distances of 0.002 and sigma for 1-3 distances of 0.002
5.a Secondary CH2 refined with riding coordinates:
 C8(H8A,H8B), C3(H3A,H3B), C2(H2A,H2B)
;
_shelx_shelxl_version_number 2014/7
_olex2_submission_original_sample_id zhu-AF-beta-mestyrene_AF2
_olex2_submission_special_instructions 'No special instructions were received'

loop_
_space_group_symop_operation_xyz
'x, y, z'
'-x, y+1/2, -z+1/2'
'-x, -y, -z'
'x, -y-1/2, z-1/2'

loop_
_atom_site_label
_atom_site_type_symbol
_atom_site_fract_x
_atom_site_fract_y
_atom_site_fract_z
_atom_site_U_iso_or_equiv
_atom_site_adp_type
_atom_site_occupancy
_atom_site_site_symmetry_order
_atom_site_calc_flag
_atom_site_refinement_flags_posn
_atom_site_refinement_flags_adp
F1 F 0.79189(10) 0.44107(11) 0.88421(14) 0.0370(4) Uani 1 1 d . .
F2 F 0.08973(11) 0.80406(11) 0.35037(16) 0.0410(4) Uani 1 1 d . U
O1 O 0.23472(10) 0.69309(12) 0.52827(14) 0.0224(3) Uani 1 1 d . U
F4 F 0.04471(10) 0.72717(13) 0.52718(16) 0.0435(4) Uani 1 1 d . U
F6 F 0.11559(11) 0.52397(12) 0.59116(16) 0.0442(4) Uani 1 1 d . .
F3 F 0.00240(11) 0.66191(13) 0.31765(16) 0.0454(4) Uani 1 1 d . U
F7 F 0.23937(11) 0.47951(12) 0.50203(18) 0.0483(4) Uani 1 1 d . U
F5 F 0.09689(12) 0.47010(12) 0.37491(17) 0.0475(4) Uani 1 1 d . .
O2 O 0.33798(11) 0.69702(12) 0.37185(15) 0.0271(3) Uani 1 1 d . U
N1 N 0.38104(12) 0.76062(14) 0.59698(17) 0.0207(4) Uani 1 1 d D U
C9 C 0.32188(14) 0.71675(15) 0.4890(2) 0.0185(4) Uani 1 1 d . U
C4 C 0.55396(14) 0.73013(15) 0.6860(2) 0.0188(4) Uani 1 1 d . U
C5 C 0.61431(14) 0.77708(16) 0.7911(2) 0.0199(4) Uani 1 1 d D U
C8 C 0.47925(14) 0.79290(16) 0.5869(2) 0.0204(4) Uani 1 1 d . U
H8A H 0.4875 0.8707 0.6094 0.024 Uiso 1 1 calc R .
H8B H 0.4894 0.7821 0.4879 0.024 Uiso 1 1 calc R .
C3 C 0.55751(15) 0.61116(16) 0.6591(2) 0.0235(4) Uani 1 1 d . U
H3A H 0.5888 0.5982 0.5756 0.028 Uiso 1 1 calc R .
H3B H 0.4905 0.5825 0.6366 0.028 Uiso 1 1 calc R .
C6 C 0.69311(15) 0.72113(17) 0.8898(2) 0.0226(4) Uani 1 1 d D U
C10 C 0.16596(15) 0.64194(17) 0.4237(2) 0.0240(4) Uani 1 1 d D U
C1 C 0.70950(15) 0.60536(17) 0.8413(2) 0.0250(4) Uani 1 1 d . U
C7 C 0.77622(16) 0.54034(17) 0.9542(2) 0.0268(5) Uani 1 1 d . U
C11 C 0.07415(16) 0.70925(19) 0.4055(2) 0.0299(5) Uani 1 1 d . U
C2 C 0.61317(16) 0.55182(17) 0.7865(2) 0.0268(5) Uani 1 1 d . U
H2A H 0.5742 0.5502 0.8632 0.032 Uiso 1 1 calc R .
H2B H 0.6243 0.4764 0.7594 0.032 Uiso 1 1 calc R .
C12 C 0.15334(17) 0.52799(19) 0.4741(3) 0.0326(5) Uani 1 1 d . U
C14 C 0.7326(2) 0.5079(2) 1.0800(3) 0.0384(6) Uani 1 1 d D U
C13 C 0.87467(19) 0.5895(2) 0.9949(3) 0.0440(7) Uani 1 1 d D U
H6A H 0.7518(13) 0.7617(18) 0.896(3) 0.029(4) Uiso 1 1 d D .
H6B H 0.6821(17) 0.724(2) 0.9858(16) 0.029(4) Uiso 1 1 d D .
H5 H 0.6074(17) 0.8551(13) 0.805(2) 0.024(6) Uiso 1 1 d D .
H1A H 0.7404(16) 0.6061(19) 0.748(2) 0.023(6) Uiso 1 1 d . .
H13A H 0.9000(19) 0.6068(17) 0.905(2) 0.057(5) Uiso 1 1 d D .
H14A H 0.7199(14) 0.5745(16) 1.134(2) 0.049(5) Uiso 1 1 d D .
H13B H 0.9221(18) 0.5396(19) 1.056(2) 0.057(5) Uiso 1 1 d D .
H14B H 0.6699(12) 0.4683(15) 1.047(3) 0.049(5) Uiso 1 1 d D .
H13C H 0.868(2) 0.6586(15) 1.049(2) 0.057(5) Uiso 1 1 d D .
H14C H 0.7790(16) 0.4596(14) 1.144(2) 0.049(5) Uiso 1 1 d D .
H10 H 0.1858(17) 0.634(2) 0.3341(19) 0.031(6) Uiso 1 1 d D .
H1 H 0.3578(17) 0.771(2) 0.682(2) 0.031(7) Uiso 1 1 d D .

loop_
_atom_site_aniso_label
_atom_site_aniso_U_11
_atom_site_aniso_U_22
_atom_site_aniso_U_33
_atom_site_aniso_U_23
_atom_site_aniso_U_13
_atom_site_aniso_U_12
F1 0.0434(8) 0.0302(7) 0.0345(8) -0.0083(6) -0.0008(6) 0.0107(6)
F2 0.0452(9) 0.0321(7) 0.0409(8) 0.0099(6) -0.0050(7) -0.0034(6)
O1 0.0218(7) 0.0299(8) 0.0162(7) -0.0035(6) 0.0053(5) -0.0027(6)
F4 0.0348(8) 0.0584(10) 0.0396(8) 0.0044(7) 0.0126(6) 0.0161(7)
F6 0.0472(9) 0.0446(9) 0.0433(9) 0.0146(7) 0.0151(7) -0.0063(7)
F3 0.0332(8) 0.0480(9) 0.0474(9) 0.0043(7) -0.0132(7) -0.0083(7)
F7 0.0412(8) 0.0329(8) 0.0710(11) 0.0037(8) 0.0105(8) 0.0080(6)
F5 0.0486(9) 0.0338(8) 0.0602(10) -0.0131(7) 0.0097(8) -0.0142(7)
O2 0.0329(8) 0.0341(8) 0.0160(7) -0.0043(6) 0.0093(6) -0.0057(7)
N1 0.0200(8) 0.0285(9) 0.0143(7) -0.0021(7) 0.0049(6) 0.0016(7)
C9 0.0230(9) 0.0194(9) 0.0137(8) 0.0021(7) 0.0050(7) 0.0019(7)
C4 0.0211(9) 0.0193(9) 0.0178(9) 0.0003(7) 0.0082(7) -0.0011(7)
C5 0.0235(9) 0.0176(9) 0.0192(9) -0.0014(7) 0.0058(7) -0.0014(7)
C8 0.0225(9) 0.0209(9) 0.0183(9) 0.0010(7) 0.0051(7) 0.0004(7)
C3 0.0244(10) 0.0204(9) 0.0244(10) -0.0049(8) 0.0008(8) 0.0001(7)
C6 0.0218(10) 0.0232(10) 0.0211(10) -0.0038(8) -0.0002(8) -0.0020(8)
C10 0.0256(10) 0.0281(10) 0.0187(9) -0.0025(8) 0.0053(8) -0.0057(8)
C1 0.0252(10) 0.0220(9) 0.0258(10) -0.0041(8) -0.0004(8) 0.0005(8)
C7 0.0295(11) 0.0256(10) 0.0232(10) -0.0070(8) -0.0011(8) 0.0057(8)
C11 0.0277(10) 0.0323(11) 0.0275(11) 0.0030(9) -0.0005(8) -0.0029(8)
C2 0.0289(10) 0.0220(10) 0.0286(11) -0.0037(8) 0.0028(8) 0.0005(8)
C12 0.0305(11) 0.0293(11) 0.0391(13) -0.0001(10) 0.0093(10) -0.0032(9)
C14 0.0484(15) 0.0388(13) 0.0270(12) 0.0009(10) 0.0043(11) 0.0124(11)
C13 0.0316(13) 0.0427(14) 0.0527(17) -0.0070(13) -0.0052(11) 0.0049(11)

loop_
_atom_type_symbol
_atom_type_description
_atom_type_scat_dispersion_real
_atom_type_scat_dispersion_imag
_atom_type_scat_source
C C 0.0033 0.0016 'International Tables Vol C Tables 4.2.6.8 and 6.1.1.4'
H H 0.0000 0.0000 'International Tables Vol C Tables 4.2.6.8 and 6.1.1.4'
N N 0.0061 0.0033 'International Tables Vol C Tables 4.2.6.8 and 6.1.1.4'
O O 0.0106 0.0060 'International Tables Vol C Tables 4.2.6.8 and 6.1.1.4'
F F 0.0171 0.0103 'International Tables Vol C Tables 4.2.6.8 and 6.1.1.4'

loop_
_geom_angle_atom_site_label_1
_geom_angle_atom_site_label_2
_geom_angle_atom_site_label_3
_geom_angle
C9 O1 C10 115.51(15)
C9 N1 C8 122.01(16)
C9 N1 H1 117.9(16)
C8 N1 H1 120.1(16)
O2 C9 O1 122.44(18)
O2 C9 N1 127.78(19)
N1 C9 O1 109.78(16)
C5 C4 C8 121.87(18)
C5 C4 C3 121.70(18)
C8 C4 C3 116.43(17)
C4 C5 C6 125.02(18)
C4 C5 H5 118.1(14)
C6 C5 H5 116.8(14)
N1 C8 C4 112.16(16)
N1 C8 H8A 109.2
N1 C8 H8B 109.2
C4 C8 H8A 109.2
C4 C8 H8B 109.2
H8A C8 H8B 107.9
C4 C3 H3A 109.3
C4 C3 H3B 109.3
C4 C3 C2 111.70(17)
H3A C3 H3B 107.9
C2 C3 H3A 109.3
C2 C3 H3B 109.3
C5 C6 C1 112.25(17)
C5 C6 H6A 109.0(15)
C5 C6 H6B 111.1(15)
C1 C6 H6A 109.6(15)
C1 C6 H6B 112.4(15)
H6A C6 H6B 102(2)
O1 C10 C11 106.90(17)
O1 C10 C12 107.44(18)
O1 C10 H10 114.1(15)
C11 C10 H10 109.4(15)
C12 C10 C11 113.84(18)
C12 C10 H10 105.4(15)
C6 C1 H1A 110.6(13)
C7 C1 C6 112.76(17)
C7 C1 H1A 107.9(12)
C2 C1 C6 109.97(17)
C2 C1 C7 114.06(18)
C2 C1 H1A 100.9(12)
F1 C7 C1 104.51(16)
F1 C7 C14 105.21(19)
F1 C7 C13 104.96(18)
C14 C7 C1 114.97(19)
C13 C7 C1 112.8(2)
C13 C7 C14 113.1(2)
F2 C11 F3 107.67(18)
F2 C11 C10 109.66(18)
F4 C11 F2 107.5(2)
F4 C11 F3 108.00(19)
F4 C11 C10 112.70(18)
F3 C11 C10 111.07(19)
C3 C2 H2A 109.4
C3 C2 H2B 109.4
C1 C2 C3 111.27(18)
C1 C2 H2A 109.4
C1 C2 H2B 109.4
H2A C2 H2B 108.0
F6 C12 F7 107.5(2)
F6 C12 F5 107.73(19)
F6 C12 C10 113.09(19)
F7 C12 C10 109.35(18)
F5 C12 F7 107.41(19)
F5 C12 C10 111.5(2)
C7 C14 H14A 109.0(16)
C7 C14 H14B 109.7(16)
C7 C14 H14C 109.7(16)
H14A C14 H14B 109.6(10)
H14A C14 H14C 109.3(10)
H14B C14 H14C 109.4(10)
C7 C13 H13A 108.4(17)
C7 C13 H13B 112.3(17)
C7 C13 H13C 108.4(18)
H13A C13 H13B 109.2(11)
H13A C13 H13C 109.3(11)
H13B C13 H13C 109.2(11)

loop_
_geom_bond_atom_site_label_1
_geom_bond_atom_site_label_2
_geom_bond_distance
F1 C7 1.448(2)
F2 C11 1.333(3)
O1 C9 1.385(2)
O1 C10 1.418(3)
F4 C11 1.333(3)
F6 C12 1.334(3)
F3 C11 1.335(3)
F7 C12 1.341(3)
F5 C12 1.340(3)
O2 C9 1.216(2)
N1 C9 1.329(3)
N1 C8 1.466(3)
N1 H1 0.948(16)
C4 C5 1.335(3)
C4 C8 1.508(3)
C4 C3 1.512(3)
C5 C6 1.499(3)
C5 H5 0.992(16)
C8 H8A 0.9990
C8 H8B 0.9990
C3 H3A 0.9990
C3 H3B 0.9990
C3 C2 1.524(3)
C6 C1 1.551(3)
C6 H6A 0.964(14)
C6 H6B 0.965(13)
C10 C11 1.530(3)
C10 C12 1.526(3)
C10 H10 0.960(16)
C1 C7 1.536(3)
C1 C2 1.523(3)
C1 H1A 1.07(2)
C7 C14 1.512(3)
C7 C13 1.506(4)
C2 H2A 0.9990
C2 H2B 0.9990
C14 H14A 1.014(16)
C14 H14B 1.015(16)
C14 H14C 1.015(16)
C13 H13A 1.021(17)
C13 H13B 1.022(17)
C13 H13C 1.022(17)

loop_
_geom_hbond_atom_site_label_D
_geom_hbond_atom_site_label_H
_geom_hbond_atom_site_label_A
_geom_hbond_distance_DH
_geom_hbond_distance_HA
_geom_hbond_distance_DA
_geom_hbond_angle_DHA
_geom_hbond_site_symmetry_A
N1 H1 O2 0.948(16) 1.938(17) 2.872(2) 168(2) 4_576

loop_
_geom_torsion_atom_site_label_1
_geom_torsion_atom_site_label_2
_geom_torsion_atom_site_label_3
_geom_torsion_atom_site_label_4
_geom_torsion
O1 C10 C11 F2 66.6(2)
O1 C10 C11 F4 -53.1(2)
O1 C10 C11 F3 -174.49(16)
O1 C10 C12 F6 64.8(2)
O1 C10 C12 F7 -54.9(2)
O1 C10 C12 F5 -173.58(17)
C9 O1 C10 C11 -125.72(18)
C9 O1 C10 C12 111.72(18)
C9 N1 C8 C4 -116.4(2)
C4 C5 C6 C1 10.1(3)
C4 C3 C2 C1 -48.8(2)
C5 C4 C8 N1 -116.7(2)
C5 C4 C3 C2 17.1(3)
C5 C6 C1 C7 -169.36(17)
C5 C6 C1 C2 -40.8(2)
C8 N1 C9 O1 179.24(16)
C8 N1 C9 O2 0.2(3)
C8 C4 C5 C6 -177.19(18)
C8 C4 C3 C2 -163.39(17)
C3 C4 C5 C6 2.3(3)
C3 C4 C8 N1 63.8(2)
C6 C1 C7 F1 -173.29(16)
C6 C1 C7 C14 71.9(3)
C6 C1 C7 C13 -59.8(3)
C6 C1 C2 C3 61.4(2)
C10 O1 C9 O2 1.4(3)
C10 O1 C9 N1 -177.72(17)
C7 C1 C2 C3 -170.78(17)
C11 C10 C12 F6 -53.3(3)
C11 C10 C12 F7 -173.11(19)
C11 C10 C12 F5 68.3(2)
C2 C1 C7 F1 60.4(2)
C2 C1 C7 C14 -54.4(3)
C2 C1 C7 C13 173.81(19)
C12 C10 C11 F2 -174.91(18)
C12 C10 C11 F4 65.3(3)
C12 C10 C11 F3 -56.0(3)
